data_7002012
loop_
_publ_author_name
'Chase, Preston A.'
'Gille, Austin L.'
'Gilbert, Thomas M.'
'Stephan, Douglas W.'

_publ_section_title
;
 Frustrated Lewis pairs derived from N-heterocyclic carbenes and Lewis
 acids
;
_journal_issue 35
_journal_name_full 'Dalton Transactions'
_journal_page_first 7179
_journal_paper_doi 10.1039/b908737k
_journal_year 2009
_chemical_formula_sum 'C45 H36 B F15 N2'
_chemical_formula_weight 900.57
_space_group_IT_number 2
_symmetry_cell_setting triclinic
_symmetry_space_group_name_Hall '-P 1'
_symmetry_space_group_name_H-M 'P -1'
_atom_sites_solution_hydrogens geom
_atom_sites_solution_primary direct
_atom_sites_solution_secondary difmap
_audit_creation_method SHELXL-97
_cell_angle_alpha 78.645(2)
_cell_angle_beta 85.995(2)
_cell_angle_gamma 75.689(2)
_cell_formula_units_Z 2
_cell_length_a 9.1610(11)
_cell_length_b 11.9932(14)
_cell_length_c 19.725(2)
_cell_measurement_temperature 296(2)
_cell_measurement_theta_max 25.0
_cell_measurement_theta_min 2.0
_cell_volume 2058.3(4)
_computing_structure_refinement 'SHELXL-97 (Sheldrick, 1997)'
_computing_structure_solution 'SHELXS-97 (Sheldrick, 1990)'
_diffrn_ambient_temperature 296(2)
_diffrn_measured_fraction_theta_full 0.997
_diffrn_measured_fraction_theta_max 0.997
_diffrn_radiation_monochromator graphite
_diffrn_radiation_source 'fine-focus sealed tube'
_diffrn_radiation_type MoK\a
_diffrn_radiation_wavelength 0.71073
_diffrn_reflns_av_R_equivalents 0.0616
_diffrn_reflns_av_sigmaI/netI 0.0864
_diffrn_reflns_limit_h_max 10
_diffrn_reflns_limit_h_min -10
_diffrn_reflns_limit_k_max 14
_diffrn_reflns_limit_k_min -14
_diffrn_reflns_limit_l_max 23
_diffrn_reflns_limit_l_min -23
_diffrn_reflns_number 19967
_diffrn_reflns_theta_full 25.00
_diffrn_reflns_theta_max 25.00
_diffrn_reflns_theta_min 1.78
_exptl_absorpt_coefficient_mu 0.132
_exptl_absorpt_correction_T_max 1.00000
_exptl_absorpt_correction_T_min 0.786132
_exptl_absorpt_correction_type empirical
_exptl_crystal_density_diffrn 1.453
_exptl_crystal_density_method 'not measured'
_exptl_crystal_F_000 920
_exptl_crystal_size_max 0.26
_exptl_crystal_size_mid 0.23
_exptl_crystal_size_min 0.19
_refine_diff_density_max 0.177
_refine_diff_density_min -0.162
_refine_diff_density_rms 0.038
_refine_ls_extinction_method none
_refine_ls_goodness_of_fit_ref 0.890
_refine_ls_hydrogen_treatment constr
_refine_ls_matrix_type full
_refine_ls_number_parameters 568
_refine_ls_number_reflns 7218
_refine_ls_number_restraints 0
_refine_ls_restrained_S_all 0.890
_refine_ls_R_factor_all 0.1382
_refine_ls_R_factor_gt 0.0533
_refine_ls_shift/su_max 0.000
_refine_ls_shift/su_mean 0.000
_refine_ls_structure_factor_coef Fsqd
_refine_ls_weighting_details 'calc w=1/[\s^2^(Fo^2^)+(0.0756P)^2^+0.0000P] where P=(Fo^2^+2Fc^2^)/3'
_refine_ls_weighting_scheme calc
_refine_ls_wR_factor_gt 0.1160
_refine_ls_wR_factor_ref 0.1593
_reflns_number_gt 3372
_reflns_number_total 7218
_reflns_threshold_expression >2sigma(I)
_cod_data_source_file b908737k.txt
_cod_data_source_block C3H2(NiPr2C6H3)2.B(C6F5)3
_cod_original_sg_symbol_H-M P-1
_cod_database_code 7002012

loop_
_symmetry_equiv_pos_as_xyz
'x, y, z'
'-x, -y, -z'

loop_
_atom_site_label
_atom_site_type_symbol
_atom_site_fract_x
_atom_site_fract_y
_atom_site_fract_z
_atom_site_U_iso_or_equiv
_atom_site_adp_type
_atom_site_occupancy
_atom_site_symmetry_multiplicity
_atom_site_calc_flag
_atom_site_refinement_flags
_atom_site_disorder_assembly
_atom_site_disorder_group
B1 B 0.0776(4) 0.2391(3) 0.2497(2) 0.0460(10) Uani 1 1 d . . .
N1 N 0.3681(3) 0.1957(2) 0.20357(15) 0.0506(7) Uani 1 1 d . . .
N2 N 0.3236(3) 0.3283(2) 0.26700(13) 0.0443(7) Uani 1 1 d . . .
F1 F 0.3097(2) 0.09087(17) 0.35831(11) 0.0756(6) Uani 1 1 d . . .
F2 F 0.2649(3) -0.0793(2) 0.45675(14) 0.1216(10) Uani 1 1 d . . .
F3 F -0.0028(3) -0.1405(2) 0.47318(14) 0.1249(10) Uani 1 1 d . . .
F4 F -0.2312(3) -0.0181(2) 0.38669(14) 0.1133(9) Uani 1 1 d . . .
F5 F -0.1882(2) 0.15209(19) 0.28526(11) 0.0754(7) Uani 1 1 d . . .
F6 F 0.0424(2) 0.00852(19) 0.21319(13) 0.0797(7) Uani 1 1 d . . .
F7 F -0.0613(3) -0.0147(2) 0.09818(14) 0.1073(9) Uani 1 1 d . . .
F8 F -0.1279(3) 0.1689(2) -0.00945(13) 0.1055(9) Uani 1 1 d . . .
F9 F -0.0893(3) 0.3799(2) 0.00408(12) 0.0896(8) Uani 1 1 d . . .
F10 F 0.0240(2) 0.40526(17) 0.11847(10) 0.0622(6) Uani 1 1 d . . .
F11 F -0.2232(2) 0.40994(18) 0.18596(11) 0.0671(6) Uani 1 1 d . . .
F12 F -0.3950(2) 0.57596(19) 0.24137(12) 0.0880(8) Uani 1 1 d . . .
F13 F -0.3412(3) 0.6084(2) 0.36887(13) 0.1028(8) Uani 1 1 d . . .
F14 F -0.1012(3) 0.4617(2) 0.43972(12) 0.0922(8) Uani 1 1 d . . .
F15 F 0.0794(2) 0.29605(17) 0.38420(9) 0.0611(6) Uani 1 1 d . . .
C1 C 0.0666(4) 0.1278(3) 0.31349(18) 0.0485(9) Uani 1 1 d . . .
C2 C 0.1729(4) 0.0650(3) 0.3605(2) 0.0592(10) Uani 1 1 d . . .
C3 C 0.1516(6) -0.0234(4) 0.4133(2) 0.0794(13) Uani 1 1 d . . .
C4 C 0.0176(6) -0.0537(4) 0.4222(2) 0.0851(14) Uani 1 1 d . . .
C5 C -0.0951(5) 0.0086(4) 0.3786(3) 0.0785(13) Uani 1 1 d . . .
C6 C -0.0699(4) 0.0959(3) 0.3264(2) 0.0595(10) Uani 1 1 d . . .
C7 C 0.0298(3) 0.2118(3) 0.17584(18) 0.0477(9) Uani 1 1 d . . .
C8 C 0.0093(4) 0.1071(3) 0.1637(2) 0.0607(10) Uani 1 1 d . . .
C9 C -0.0444(5) 0.0910(4) 0.1037(3) 0.0727(12) Uani 1 1 d . . .
C10 C -0.0771(4) 0.1826(5) 0.0500(2) 0.0729(12) Uani 1 1 d . . .
C11 C -0.0568(4) 0.2884(4) 0.0571(2) 0.0642(11) Uani 1 1 d . . .
C12 C -0.0001(4) 0.2990(3) 0.1176(2) 0.0527(9) Uani 1 1 d . . .
C13 C -0.0458(3) 0.3494(3) 0.27743(17) 0.0429(8) Uani 1 1 d . . .
C14 C -0.1765(4) 0.4221(3) 0.24710(18) 0.0490(9) Uani 1 1 d . . .
C15 C -0.2726(4) 0.5091(3) 0.2759(2) 0.0599(10) Uani 1 1 d . . .
C16 C -0.2467(5) 0.5254(3) 0.3400(2) 0.0660(11) Uani 1 1 d . . .
C17 C -0.1264(4) 0.4525(4) 0.3747(2) 0.0602(10) Uani 1 1 d . . .
C18 C -0.0332(4) 0.3683(3) 0.34403(19) 0.0501(9) Uani 1 1 d . . .
C19 C 0.2539(4) 0.2594(3) 0.23925(17) 0.0428(8) Uani 1 1 d . . .
C20 C 0.5034(4) 0.2200(3) 0.2131(2) 0.0604(10) Uani 1 1 d . . .
H20A H 0.5970 0.1851 0.1959 0.073 Uiso 1 1 calc R . .
C21 C 0.4759(4) 0.3020(3) 0.25137(19) 0.0580(10) Uani 1 1 d . . .
H21A H 0.5468 0.3360 0.2653 0.070 Uiso 1 1 calc R . .
C22 C 0.3631(4) 0.1211(3) 0.1532(2) 0.0582(10) Uani 1 1 d . . .
C23 C 0.3923(4) -0.0003(4) 0.1765(3) 0.0766(13) Uani 1 1 d . . .
C24 C 0.3772(5) -0.0661(4) 0.1263(4) 0.1032(19) Uani 1 1 d . . .
H24A H 0.3901 -0.1468 0.1390 0.124 Uiso 1 1 calc R . .
C25 C 0.3440(6) -0.0129(6) 0.0598(4) 0.113(2) Uani 1 1 d . . .
H25A H 0.3291 -0.0574 0.0285 0.136 Uiso 1 1 calc R . .
C26 C 0.3321(5) 0.1045(5) 0.0379(3) 0.0930(15) Uani 1 1 d . . .
H26A H 0.3140 0.1373 -0.0084 0.112 Uiso 1 1 calc R . .
C27 C 0.3465(4) 0.1747(4) 0.0831(2) 0.0648(11) Uani 1 1 d . . .
C28 C 0.4535(5) -0.0602(4) 0.2468(3) 0.0960(15) Uani 1 1 d . . .
H28A H 0.4369 -0.0009 0.2762 0.115 Uiso 1 1 calc R . .
C29 C 0.3769(6) -0.1575(4) 0.2827(3) 0.126(2) Uani 1 1 d . . .
H29A H 0.4189 -0.1905 0.3276 0.189 Uiso 1 1 calc R . .
H29B H 0.3932 -0.2175 0.2554 0.189 Uiso 1 1 calc R . .
H29C H 0.2706 -0.1252 0.2877 0.189 Uiso 1 1 calc R . .
C30 C 0.6251(5) -0.1118(4) 0.2412(3) 0.140(2) Uani 1 1 d . . .
H30A H 0.6740 -0.0503 0.2215 0.210 Uiso 1 1 calc R . .
H30B H 0.6443 -0.1697 0.2122 0.210 Uiso 1 1 calc R . .
H30C H 0.6635 -0.1475 0.2864 0.210 Uiso 1 1 calc R . .
C31 C 0.3585(5) 0.2994(4) 0.0561(2) 0.0738(12) Uani 1 1 d . . .
H31A H 0.3150 0.3468 0.0910 0.089 Uiso 1 1 calc R . .
C32 C 0.2818(6) 0.3573(5) -0.0121(2) 0.1222(19) Uani 1 1 d . . .
H32A H 0.1764 0.3585 -0.0073 0.183 Uiso 1 1 calc R . .
H32B H 0.3266 0.3138 -0.0474 0.183 Uiso 1 1 calc R . .
H32C H 0.2939 0.4360 -0.0248 0.183 Uiso 1 1 calc R . .
C33 C 0.5250(5) 0.3032(4) 0.0439(2) 0.1000(15) Uani 1 1 d . . .
H33A H 0.5788 0.2692 0.0860 0.150 Uiso 1 1 calc R . .
H33B H 0.5321 0.3831 0.0298 0.150 Uiso 1 1 calc R . .
H33C H 0.5682 0.2598 0.0084 0.150 Uiso 1 1 calc R . .
C34 C 0.2701(4) 0.4223(3) 0.30654(17) 0.0476(9) Uani 1 1 d . . .
C35 C 0.1917(4) 0.5322(3) 0.27133(18) 0.0522(9) Uani 1 1 d . . .
C36 C 0.1515(5) 0.6218(3) 0.3091(2) 0.0755(12) Uani 1 1 d . . .
H36A H 0.0968 0.6952 0.2881 0.091 Uiso 1 1 calc R . .
C37 C 0.1911(6) 0.6038(4) 0.3770(2) 0.0927(15) Uani 1 1 d . . .
H37A H 0.1613 0.6646 0.4016 0.111 Uiso 1 1 calc R . .
C38 C 0.2735(6) 0.4977(4) 0.4084(2) 0.0821(13) Uani 1 1 d . . .
H38A H 0.3015 0.4883 0.4540 0.098 Uiso 1 1 calc R . .
C39 C 0.3168(4) 0.4039(3) 0.37483(19) 0.0589(10) Uani 1 1 d . . .
C40 C 0.1610(4) 0.5570(3) 0.19446(18) 0.0565(10) Uani 1 1 d . . .
H40A H 0.1468 0.4846 0.1829 0.068 Uiso 1 1 calc R . .
C41 C 0.0192(5) 0.6522(3) 0.1734(2) 0.0837(13) Uani 1 1 d . . .
H41A H -0.0658 0.6318 0.1996 0.126 Uiso 1 1 calc R . .
H41B H 0.0031 0.6595 0.1250 0.126 Uiso 1 1 calc R . .
H41C H 0.0308 0.7254 0.1823 0.126 Uiso 1 1 calc R . .
C42 C 0.2974(5) 0.5863(4) 0.15231(19) 0.0840(13) Uani 1 1 d . . .
H42A H 0.3854 0.5249 0.1656 0.126 Uiso 1 1 calc R . .
H42B H 0.3119 0.6588 0.1609 0.126 Uiso 1 1 calc R . .
H42C H 0.2805 0.5935 0.1040 0.126 Uiso 1 1 calc R . .
C43 C 0.4149(4) 0.2893(4) 0.41206(19) 0.0698(12) Uani 1 1 d . . .
H43A H 0.4239 0.2303 0.3830 0.084 Uiso 1 1 calc R . .
C44 C 0.3488(5) 0.2437(4) 0.4825(2) 0.0987(16) Uani 1 1 d . . .
H44A H 0.2511 0.2317 0.4765 0.148 Uiso 1 1 calc R . .
H44B H 0.3398 0.3000 0.5120 0.148 Uiso 1 1 calc R . .
H44C H 0.4141 0.1709 0.5032 0.148 Uiso 1 1 calc R . .
C45 C 0.5741(5) 0.3036(4) 0.4218(2) 0.0981(15) Uani 1 1 d . . .
H45A H 0.6176 0.3290 0.3775 0.147 Uiso 1 1 calc R . .
H45B H 0.6358 0.2299 0.4435 0.147 Uiso 1 1 calc R . .
H45C H 0.5681 0.3608 0.4504 0.147 Uiso 1 1 calc R . .

loop_
_atom_site_aniso_label
_atom_site_aniso_U_11
_atom_site_aniso_U_22
_atom_site_aniso_U_33
_atom_site_aniso_U_23
_atom_site_aniso_U_13
_atom_site_aniso_U_12
B1 0.035(2) 0.045(2) 0.059(3) -0.015(2) -0.0029(19) -0.0068(19)
N1 0.0387(17) 0.0450(17) 0.071(2) -0.0185(16) 0.0017(15) -0.0100(14)
N2 0.0387(17) 0.0436(17) 0.0530(18) -0.0065(14) -0.0033(14) -0.0157(14)
F1 0.0562(14) 0.0657(14) 0.0967(17) 0.0082(12) -0.0227(12) -0.0118(11)
F2 0.123(2) 0.094(2) 0.119(2) 0.0402(17) -0.0356(19) -0.0114(17)
F3 0.164(3) 0.0855(19) 0.118(2) 0.0212(17) 0.0246(19) -0.0546(19)
F4 0.102(2) 0.121(2) 0.133(2) -0.0162(18) 0.0323(17) -0.0706(18)
F5 0.0440(13) 0.0850(16) 0.1005(17) -0.0152(14) -0.0025(12) -0.0229(12)
F6 0.0837(16) 0.0573(15) 0.1051(18) -0.0290(14) 0.0066(14) -0.0209(12)
F7 0.111(2) 0.1010(19) 0.142(2) -0.0794(18) 0.0133(17) -0.0459(16)
F8 0.0978(19) 0.152(2) 0.0929(18) -0.0754(18) -0.0080(15) -0.0351(17)
F9 0.0962(18) 0.112(2) 0.0616(15) -0.0209(15) -0.0227(13) -0.0175(15)
F10 0.0690(14) 0.0604(14) 0.0602(13) -0.0131(11) -0.0099(10) -0.0171(11)
F11 0.0486(12) 0.0760(14) 0.0744(15) -0.0261(12) -0.0151(11) 0.0028(10)
F12 0.0575(14) 0.0720(15) 0.122(2) -0.0286(14) -0.0196(14) 0.0205(12)
F13 0.0911(18) 0.0924(18) 0.123(2) -0.0610(17) 0.0106(15) 0.0110(15)
F14 0.0954(18) 0.115(2) 0.0720(16) -0.0463(15) 0.0056(13) -0.0145(15)
F15 0.0599(13) 0.0649(13) 0.0573(13) -0.0092(11) -0.0083(11) -0.0126(11)
C1 0.040(2) 0.043(2) 0.066(2) -0.0146(19) -0.0006(19) -0.0108(17)
C2 0.048(2) 0.049(2) 0.079(3) -0.002(2) -0.006(2) -0.016(2)
C3 0.086(3) 0.052(3) 0.087(3) 0.013(2) -0.012(3) -0.009(3)
C4 0.112(4) 0.056(3) 0.085(3) 0.006(3) 0.017(3) -0.036(3)
C5 0.077(3) 0.075(3) 0.092(4) -0.013(3) 0.019(3) -0.042(3)
C6 0.049(2) 0.055(2) 0.075(3) -0.011(2) 0.000(2) -0.014(2)
C7 0.0319(19) 0.050(2) 0.066(3) -0.021(2) 0.0016(17) -0.0094(17)
C8 0.052(2) 0.052(3) 0.082(3) -0.024(2) 0.008(2) -0.014(2)
C9 0.063(3) 0.081(3) 0.097(4) -0.061(3) 0.010(3) -0.028(3)
C10 0.055(3) 0.108(4) 0.070(3) -0.050(3) 0.002(2) -0.022(3)
C11 0.055(3) 0.082(3) 0.062(3) -0.030(3) -0.003(2) -0.015(2)
C12 0.046(2) 0.055(3) 0.063(3) -0.027(2) -0.0023(19) -0.0102(19)
C13 0.038(2) 0.042(2) 0.050(2) -0.0094(17) -0.0018(17) -0.0096(17)
C14 0.045(2) 0.048(2) 0.055(2) -0.0120(19) -0.0031(19) -0.0104(19)
C15 0.043(2) 0.049(2) 0.083(3) -0.018(2) -0.003(2) 0.003(2)
C16 0.060(3) 0.054(3) 0.085(3) -0.035(2) 0.011(2) -0.002(2)
C17 0.059(3) 0.070(3) 0.058(3) -0.028(2) 0.008(2) -0.017(2)
C18 0.038(2) 0.051(2) 0.059(2) -0.007(2) -0.0026(19) -0.0097(18)
C19 0.039(2) 0.0376(19) 0.051(2) -0.0101(17) -0.0024(17) -0.0065(16)
C20 0.033(2) 0.065(3) 0.087(3) -0.022(2) -0.0007(19) -0.0129(19)
C21 0.041(2) 0.062(3) 0.077(3) -0.017(2) -0.005(2) -0.0197(19)
C22 0.033(2) 0.053(3) 0.097(3) -0.038(2) 0.011(2) -0.0103(18)
C23 0.055(3) 0.055(3) 0.124(4) -0.036(3) 0.025(3) -0.013(2)
C24 0.084(4) 0.069(3) 0.177(6) -0.069(4) 0.058(4) -0.035(3)
C25 0.087(4) 0.131(6) 0.160(6) -0.102(5) 0.045(4) -0.053(4)
C26 0.072(3) 0.117(4) 0.113(4) -0.072(4) 0.024(3) -0.033(3)
C27 0.041(2) 0.079(3) 0.084(3) -0.043(3) 0.010(2) -0.012(2)
C28 0.083(4) 0.047(3) 0.150(5) -0.021(3) 0.023(3) -0.007(2)
C29 0.103(4) 0.060(3) 0.198(6) -0.012(4) 0.035(4) -0.007(3)
C30 0.076(4) 0.092(4) 0.233(7) -0.012(4) 0.001(4) 0.001(3)
C31 0.069(3) 0.078(3) 0.074(3) -0.025(2) 0.004(2) -0.009(2)
C32 0.095(4) 0.165(5) 0.090(4) -0.009(4) -0.001(3) -0.013(4)
C33 0.091(4) 0.104(4) 0.113(4) -0.025(3) 0.019(3) -0.041(3)
C34 0.059(2) 0.042(2) 0.046(2) -0.0097(18) 0.0025(18) -0.0195(18)
C35 0.061(2) 0.047(2) 0.053(2) -0.0123(19) -0.0009(19) -0.0191(19)
C36 0.107(4) 0.054(3) 0.069(3) -0.022(2) -0.002(3) -0.018(2)
C37 0.140(5) 0.072(3) 0.075(3) -0.036(3) 0.009(3) -0.028(3)
C38 0.125(4) 0.080(3) 0.054(3) -0.020(3) -0.005(3) -0.042(3)
C39 0.071(3) 0.063(3) 0.050(2) -0.007(2) -0.004(2) -0.033(2)
C40 0.062(3) 0.047(2) 0.062(3) -0.0046(19) -0.013(2) -0.017(2)
C41 0.083(3) 0.069(3) 0.086(3) 0.007(2) -0.014(3) -0.007(2)
C42 0.084(3) 0.109(4) 0.057(3) 0.001(3) -0.005(2) -0.031(3)
C43 0.077(3) 0.079(3) 0.054(3) 0.009(2) -0.017(2) -0.034(2)
C44 0.107(4) 0.122(4) 0.067(3) 0.024(3) -0.020(3) -0.055(3)
C45 0.086(3) 0.121(4) 0.087(3) 0.014(3) -0.026(3) -0.043(3)

loop_
_atom_type_symbol
_atom_type_description
_atom_type_scat_dispersion_real
_atom_type_scat_dispersion_imag
_atom_type_scat_source
C C 0.0033 0.0016 'International Tables Vol C Tables 4.2.6.8 and 6.1.1.4'
H H 0.0000 0.0000 'International Tables Vol C Tables 4.2.6.8 and 6.1.1.4'
B B 0.0013 0.0007 'International Tables Vol C Tables 4.2.6.8 and 6.1.1.4'
N N 0.0061 0.0033 'International Tables Vol C Tables 4.2.6.8 and 6.1.1.4'
F F 0.0171 0.0103 'International Tables Vol C Tables 4.2.6.8 and 6.1.1.4'

loop_
_geom_angle_atom_site_label_1
_geom_angle_atom_site_label_2
_geom_angle_atom_site_label_3
_geom_angle
_geom_angle_site_symmetry_1
_geom_angle_site_symmetry_3
_geom_angle_publ_flag
C1 B1 C7 109.6(3) . . ?
C1 B1 C13 101.3(3) . . ?
C7 B1 C13 113.4(3) . . ?
C1 B1 C19 111.5(3) . . ?
C7 B1 C19 107.8(3) . . ?
C13 B1 C19 113.1(3) . . ?
C19 N1 C20 110.7(3) . . ?
C19 N1 C22 130.6(3) . . ?
C20 N1 C22 118.3(3) . . ?
C19 N2 C21 110.2(3) . . ?
C19 N2 C34 133.8(3) . . ?
C21 N2 C34 116.0(3) . . ?
C2 C1 C6 112.4(3) . . ?
C2 C1 B1 128.8(3) . . ?
C6 C1 B1 118.6(3) . . ?
F1 C2 C1 120.0(3) . . ?
F1 C2 C3 115.3(4) . . ?
C1 C2 C3 124.6(4) . . ?
F2 C3 C4 120.0(4) . . ?
F2 C3 C2 119.4(4) . . ?
C4 C3 C2 120.6(4) . . ?
F3 C4 C3 120.6(5) . . ?
F3 C4 C5 121.7(5) . . ?
C3 C4 C5 117.7(4) . . ?
F4 C5 C4 119.4(4) . . ?
F4 C5 C6 120.4(4) . . ?
C4 C5 C6 120.2(4) . . ?
F5 C6 C5 115.9(4) . . ?
F5 C6 C1 119.7(3) . . ?
C5 C6 C1 124.4(4) . . ?
C8 C7 C12 111.3(3) . . ?
C8 C7 B1 127.3(3) . . ?
C12 C7 B1 121.3(3) . . ?
F6 C8 C9 114.1(4) . . ?
F6 C8 C7 120.4(4) . . ?
C9 C8 C7 125.5(4) . . ?
F7 C9 C10 120.6(4) . . ?
F7 C9 C8 120.2(5) . . ?
C10 C9 C8 119.3(4) . . ?
F8 C10 C9 120.5(4) . . ?
F8 C10 C11 120.6(5) . . ?
C9 C10 C11 119.0(4) . . ?
F9 C11 C10 119.3(4) . . ?
F9 C11 C12 121.3(4) . . ?
C10 C11 C12 119.3(4) . . ?
F10 C12 C11 115.1(4) . . ?
F10 C12 C7 119.6(3) . . ?
C11 C12 C7 125.3(4) . . ?
C14 C13 C18 110.7(3) . . ?
C14 C13 B1 129.8(3) . . ?
C18 C13 B1 119.0(3) . . ?
F11 C14 C15 113.6(3) . . ?
F11 C14 C13 121.6(3) . . ?
C15 C14 C13 124.7(3) . . ?
F12 C15 C16 119.9(3) . . ?
F12 C15 C14 119.7(4) . . ?
C16 C15 C14 120.3(4) . . ?
F13 C16 C17 121.1(4) . . ?
F13 C16 C15 120.6(4) . . ?
C17 C16 C15 118.3(4) . . ?
F14 C17 C16 120.2(4) . . ?
F14 C17 C18 120.3(4) . . ?
C16 C17 C18 119.6(4) . . ?
F15 C18 C17 115.1(3) . . ?
F15 C18 C13 118.7(3) . . ?
C17 C18 C13 126.2(3) . . ?
N2 C19 N1 103.6(3) . . ?
N2 C19 B1 131.6(3) . . ?
N1 C19 B1 124.4(3) . . ?
C21 C20 N1 107.4(3) . . ?
C20 C21 N2 108.0(3) . . ?
C23 C22 C27 123.6(4) . . ?
C23 C22 N1 118.2(4) . . ?
C27 C22 N1 117.8(3) . . ?
C22 C23 C24 115.2(5) . . ?
C22 C23 C28 123.5(4) . . ?
C24 C23 C28 120.9(5) . . ?
C25 C24 C23 120.8(5) . . ?
C24 C25 C26 121.7(5) . . ?
C25 C26 C27 121.2(5) . . ?
C26 C27 C22 116.4(4) . . ?
C26 C27 C31 120.2(5) . . ?
C22 C27 C31 123.1(3) . . ?
C23 C28 C29 113.7(4) . . ?
C23 C28 C30 110.1(4) . . ?
C29 C28 C30 109.3(4) . . ?
C27 C31 C32 115.3(4) . . ?
C27 C31 C33 110.0(3) . . ?
C32 C31 C33 105.9(4) . . ?
C39 C34 C35 122.7(3) . . ?
C39 C34 N2 118.6(3) . . ?
C35 C34 N2 118.1(3) . . ?
C36 C35 C34 116.8(3) . . ?
C36 C35 C40 120.2(3) . . ?
C34 C35 C40 122.8(3) . . ?
C37 C36 C35 121.1(4) . . ?
C38 C37 C36 120.5(4) . . ?
C37 C38 C39 122.1(4) . . ?
C38 C39 C34 116.7(4) . . ?
C38 C39 C43 119.3(4) . . ?
C34 C39 C43 123.9(4) . . ?
C35 C40 C41 114.0(3) . . ?
C35 C40 C42 110.5(3) . . ?
C41 C40 C42 110.5(3) . . ?
C39 C43 C44 113.0(4) . . ?
C39 C43 C45 110.4(3) . . ?
C44 C43 C45 109.2(3) . . ?

loop_
_geom_bond_atom_site_label_1
_geom_bond_atom_site_label_2
_geom_bond_distance
_geom_bond_site_symmetry_2
_geom_bond_publ_flag
B1 C1 1.661(5) . ?
B1 C7 1.664(5) . ?
B1 C13 1.669(5) . ?
B1 C19 1.685(5) . ?
N1 C19 1.374(4) . ?
N1 C20 1.375(4) . ?
N1 C22 1.472(4) . ?
N2 C19 1.370(4) . ?
N2 C21 1.379(4) . ?
N2 C34 1.463(4) . ?
F1 C2 1.359(4) . ?
F2 C3 1.348(5) . ?
F3 C4 1.337(4) . ?
F4 C5 1.354(5) . ?
F5 C6 1.354(4) . ?
F6 C8 1.362(4) . ?
F7 C9 1.341(4) . ?
F8 C10 1.345(4) . ?
F9 C11 1.348(4) . ?
F10 C12 1.349(4) . ?
F11 C14 1.353(4) . ?
F12 C15 1.346(4) . ?
F13 C16 1.339(4) . ?
F14 C17 1.349(4) . ?
F15 C18 1.358(4) . ?
C1 C2 1.365(5) . ?
C1 C6 1.389(5) . ?
C2 C3 1.373(5) . ?
C3 C4 1.354(6) . ?
C4 C5 1.362(6) . ?
C5 C6 1.368(5) . ?
C7 C8 1.381(5) . ?
C7 C12 1.384(5) . ?
C8 C9 1.378(5) . ?
C9 C10 1.358(6) . ?
C10 C11 1.361(5) . ?
C11 C12 1.375(5) . ?
C13 C14 1.389(4) . ?
C13 C18 1.394(4) . ?
C14 C15 1.377(5) . ?
C15 C16 1.361(5) . ?
C16 C17 1.357(5) . ?
C17 C18 1.363(5) . ?
C20 C21 1.320(4) . ?
C22 C23 1.402(5) . ?
C22 C27 1.406(5) . ?
C23 C24 1.414(6) . ?
C23 C28 1.508(6) . ?
C24 C25 1.361(7) . ?
C25 C26 1.368(7) . ?
C26 C27 1.374(5) . ?
C27 C31 1.514(5) . ?
C28 C29 1.538(6) . ?
C28 C30 1.546(6) . ?
C31 C32 1.520(5) . ?
C31 C33 1.538(5) . ?
C34 C39 1.401(4) . ?
C34 C35 1.406(4) . ?
C35 C36 1.388(5) . ?
C35 C40 1.519(4) . ?
C36 C37 1.374(5) . ?
C37 C38 1.361(5) . ?
C38 C39 1.378(5) . ?
C39 C43 1.524(5) . ?
C40 C41 1.523(5) . ?
C40 C42 1.527(5) . ?
C43 C44 1.531(5) . ?
C43 C45 1.539(5) . ?
